data_2220409
loop_
_publ_author_name
'Liu, Ge'

_publ_section_title
;
 Di-\m-chlorido-bis[(2,2'-bibenzimidazole)chloridocadmium(II)]
;
_journal_coeditor_code BH2211
_journal_issue 1
_journal_name_full 'Acta Crystallographica Section E'
_journal_page_first m37
_journal_paper_doi 10.1107/S1600536808040968
_journal_volume 65
_journal_year 2009
_chemical_formula_iupac '[Cd2 Cl4 (C14 H10 N4)2]'
_chemical_formula_moiety 'C28 H20 Cd2 Cl4 N8'
_chemical_formula_sum 'C28 H20 Cd2 Cl4 N8'
_chemical_formula_weight 835.12
_chemical_name_systematic
;
Di-\m-chlorido-bis[(2,2'-bibenzimidazole)chloridocadmium(II)]
;
_space_group_IT_number 15
_symmetry_cell_setting monoclinic
_symmetry_space_group_name_Hall '-C 2yc'
_symmetry_space_group_name_H-M 'C 1 2/c 1'
_atom_sites_solution_hydrogens geom
_atom_sites_solution_primary direct
_atom_sites_solution_secondary difmap
_audit_creation_method SHELXL97
_cell_angle_alpha 90.00
_cell_angle_beta 91.10(3)
_cell_angle_gamma 90.00
_cell_formula_units_Z 4
_cell_length_a 11.824(2)
_cell_length_b 10.784(2)
_cell_length_c 22.828(5)
_cell_measurement_reflns_used 13595
_cell_measurement_temperature 293(2)
_cell_measurement_theta_max 27.5
_cell_measurement_theta_min 3.1
_cell_volume 2910.3(10)
_computing_cell_refinement 'RAPID-AUTO (Rigaku, 1998)'
_computing_data_collection 'RAPID-AUTO (Rigaku, 1998)'
_computing_data_reduction 'CrystalStructure (Rigaku/MSC, 2002)'
_computing_molecular_graphics 'SHELXTL (Sheldrick,2008)'
_computing_publication_material 'SHELXTL (Sheldrick,2008)'
_computing_structure_refinement 'SHELXL97 (Sheldrick,2008)'
_computing_structure_solution 'SHELXS97 (Sheldrick,2008)'
_diffrn_ambient_temperature 293(2)
_diffrn_measured_fraction_theta_full 0.998
_diffrn_measured_fraction_theta_max 0.998
_diffrn_measurement_device_type 'Rigaku R-AXIS RAPID-S'
_diffrn_measurement_method \w
_diffrn_radiation_monochromator graphite
_diffrn_radiation_source 'fine-focus sealed tube'
_diffrn_radiation_type MoK\a
_diffrn_radiation_wavelength 0.71073
_diffrn_reflns_av_R_equivalents 0.0350
_diffrn_reflns_av_sigmaI/netI 0.0259
_diffrn_reflns_limit_h_max 15
_diffrn_reflns_limit_h_min -15
_diffrn_reflns_limit_k_max 14
_diffrn_reflns_limit_k_min -14
_diffrn_reflns_limit_l_max 29
_diffrn_reflns_limit_l_min -29
_diffrn_reflns_number 14677
_diffrn_reflns_theta_full 27.49
_diffrn_reflns_theta_max 27.49
_diffrn_reflns_theta_min 3.10
_diffrn_standards_decay_% 0
_diffrn_standards_interval_count 0
_diffrn_standards_interval_time 0
_diffrn_standards_number 0
_exptl_absorpt_coefficient_mu 1.864
_exptl_absorpt_correction_type none
_exptl_crystal_colour yellow
_exptl_crystal_density_diffrn 1.906
_exptl_crystal_density_method 'not measured'
_exptl_crystal_description prism
_exptl_crystal_F_000 1632
_exptl_crystal_size_max 0.17
_exptl_crystal_size_mid 0.16
_exptl_crystal_size_min 0.12
_refine_diff_density_max 0.290
_refine_diff_density_min -0.337
_refine_ls_extinction_method none
_refine_ls_goodness_of_fit_ref 1.138
_refine_ls_hydrogen_treatment constr
_refine_ls_matrix_type full
_refine_ls_number_parameters 190
_refine_ls_number_reflns 3337
_refine_ls_number_restraints 0
_refine_ls_restrained_S_all 1.138
_refine_ls_R_factor_all 0.0458
_refine_ls_R_factor_gt 0.0333
_refine_ls_shift/su_max 0.002
_refine_ls_shift/su_mean 0.000
_refine_ls_structure_factor_coef Fsqd
_refine_ls_weighting_details 'calc w=1/[\s^2^(Fo^2^)+(0.0213P)^2^+2.9529P] where P=(Fo^2^+2Fc^2^)/3'
_refine_ls_weighting_scheme calc
_refine_ls_wR_factor_gt 0.0573
_refine_ls_wR_factor_ref 0.0604
_reflns_number_gt 2840
_reflns_number_total 3337
_reflns_threshold_expression I>2\s(I)
_cod_data_source_file bh2211.cif
_cod_data_source_block I
_cod_original_cell_volume 2910.1(10)
_cod_original_sg_symbol_H-M 'C 2/c'
_cod_database_code 2220409
_cod_database_fobs_code 2220409

loop_
_symmetry_equiv_pos_as_xyz
'x, y, z'
'-x, y, -z+1/2'
'x+1/2, y+1/2, z'
'-x+1/2, y+1/2, -z+1/2'
'-x, -y, -z'
'x, -y, z-1/2'
'-x+1/2, -y+1/2, -z'
'x+1/2, -y+1/2, z-1/2'

loop_
_atom_site_type_symbol
_atom_site_label
_atom_site_fract_x
_atom_site_fract_y
_atom_site_fract_z
_atom_site_U_iso_or_equiv
_atom_site_adp_type
_atom_site_calc_flag
_atom_site_refinement_flags
_atom_site_occupancy
_atom_site_disorder_assembly
_atom_site_disorder_group
C C1 0.7642(2) 0.8420(3) 0.65287(12) 0.0352(6) Uani d . 1 . .
C C2 0.8455(3) 0.8628(3) 0.69666(14) 0.0488(8) Uani d . 1 . .
H H2 0.9096 0.9102 0.6896 0.059 Uiso calc R 1 . .
C C3 0.8279(3) 0.8110(3) 0.75062(15) 0.0567(9) Uani d . 1 . .
H H3 0.8804 0.8252 0.7807 0.068 Uiso calc R 1 . .
C C4 0.7338(3) 0.7380(3) 0.76151(14) 0.0569(9) Uani d . 1 . .
H H4 0.7252 0.7037 0.7985 0.068 Uiso calc R 1 . .
C C5 0.6533(3) 0.7156(3) 0.71877(13) 0.0523(9) Uani d . 1 . .
H H5 0.5909 0.6658 0.7259 0.063 Uiso calc R 1 . .
C C6 0.6688(2) 0.7699(3) 0.66449(12) 0.0370(6) Uani d . 1 . .
C C7 0.6614(2) 0.8380(2) 0.57409(11) 0.0314(6) Uani d . 1 . .
C C8 0.6263(2) 0.8657(2) 0.51432(11) 0.0314(6) Uani d . 1 . .
C C9 0.5301(2) 0.8803(2) 0.43105(11) 0.0319(6) Uani d . 1 . .
C C10 0.4514(2) 0.8770(3) 0.38526(13) 0.0409(7) Uani d . 1 . .
H H10 0.3817 0.8381 0.3889 0.049 Uiso calc R 1 . .
C C11 0.4822(3) 0.9342(3) 0.33429(13) 0.0450(7) Uani d . 1 . .
H H11 0.4318 0.9343 0.3025 0.054 Uiso calc R 1 . .
C C12 0.5875(3) 0.9926(3) 0.32871(13) 0.0441(7) Uani d . 1 . .
H H12 0.6050 1.0302 0.2934 0.053 Uiso calc R 1 . .
C C13 0.6652(2) 0.9957(2) 0.37397(12) 0.0378(6) Uani d . 1 . .
H H13 0.7349 1.0343 0.3700 0.045 Uiso calc R 1 . .
C C14 0.6356(2) 0.9386(2) 0.42626(11) 0.0306(6) Uani d . 1 . .
Cd Cd1 0.851704(16) 1.006362(18) 0.527622(9) 0.03487(7) Uani d . 1 . .
Cl Cl1 1.04814(6) 0.95042(8) 0.57022(3) 0.04315(18) Uani d . 1 . .
Cl Cl2 0.84050(6) 1.21444(7) 0.57132(3) 0.04270(18) Uani d . 1 . .
N N1 0.75762(18) 0.8824(2) 0.59515(10) 0.0343(5) Uani d . 1 . .
N N2 0.60522(19) 0.7697(2) 0.61309(9) 0.0386(6) Uani d . 1 . .
H H15 0.5416 0.7327 0.6072 0.046 Uiso calc R 1 . .
N N3 0.52742(18) 0.8349(2) 0.48775(9) 0.0347(5) Uani d . 1 . .
H H16 0.4728 0.7946 0.5032 0.042 Uiso calc R 1 . .
N N4 0.69432(18) 0.9280(2) 0.47931(9) 0.0324(5) Uani d . 1 . .

loop_
_atom_site_aniso_label
_atom_site_aniso_U_11
_atom_site_aniso_U_22
_atom_site_aniso_U_33
_atom_site_aniso_U_12
_atom_site_aniso_U_13
_atom_site_aniso_U_23
C1 0.0327(15) 0.0355(15) 0.0373(15) 0.0013(11) 0.0013(12) 0.0007(12)
C2 0.0377(17) 0.058(2) 0.0510(19) -0.0033(15) -0.0065(15) 0.0030(16)
C3 0.051(2) 0.071(2) 0.047(2) 0.0076(18) -0.0105(16) -0.0022(18)
C4 0.058(2) 0.077(3) 0.0352(18) 0.0122(19) 0.0038(16) 0.0087(17)
C5 0.0448(19) 0.067(2) 0.0455(19) -0.0043(16) 0.0112(15) 0.0063(16)
C6 0.0329(15) 0.0432(17) 0.0353(15) 0.0006(12) 0.0052(12) -0.0024(13)
C7 0.0283(14) 0.0314(14) 0.0348(14) -0.0073(11) 0.0049(11) -0.0026(11)
C8 0.0276(14) 0.0320(14) 0.0348(14) -0.0081(11) 0.0037(11) -0.0045(11)
C9 0.0307(14) 0.0312(14) 0.0338(14) -0.0053(11) 0.0019(11) -0.0052(11)
C10 0.0329(15) 0.0450(17) 0.0446(17) -0.0079(13) -0.0029(13) -0.0052(14)
C11 0.0461(18) 0.0484(18) 0.0400(17) -0.0064(14) -0.0103(14) -0.0030(14)
C12 0.0552(19) 0.0410(17) 0.0363(15) -0.0103(14) 0.0022(14) 0.0006(13)
C13 0.0383(15) 0.0364(15) 0.0389(15) -0.0119(12) 0.0071(12) -0.0028(13)
C14 0.0302(14) 0.0282(13) 0.0337(14) -0.0057(11) 0.0044(11) -0.0067(11)
Cd1 0.02621(11) 0.03603(12) 0.04251(12) -0.01089(8) 0.00477(8) -0.00660(10)
Cl1 0.0287(3) 0.0578(4) 0.0431(4) -0.0050(3) 0.0039(3) 0.0038(3)
Cl2 0.0364(4) 0.0389(4) 0.0533(4) -0.0110(3) 0.0141(3) -0.0121(3)
N1 0.0256(11) 0.0377(13) 0.0396(13) -0.0070(9) 0.0014(10) 0.0005(10)
N2 0.0336(13) 0.0449(14) 0.0375(13) -0.0157(11) 0.0039(10) 0.0001(11)
N3 0.0265(12) 0.0396(13) 0.0380(13) -0.0141(10) 0.0039(10) -0.0025(10)
N4 0.0288(12) 0.0355(13) 0.0330(12) -0.0111(10) 0.0039(9) -0.0015(10)

loop_
_atom_type_symbol
_atom_type_description
_atom_type_scat_dispersion_real
_atom_type_scat_dispersion_imag
_atom_type_scat_source
C C 0.0033 0.0016 'International Tables Vol C Tables 4.2.6.8 and 6.1.1.4'
H H 0.0000 0.0000 'International Tables Vol C Tables 4.2.6.8 and 6.1.1.4'
N N 0.0061 0.0033 'International Tables Vol C Tables 4.2.6.8 and 6.1.1.4'
Cd Cd -0.8075 1.2024 'International Tables Vol C Tables 4.2.6.8 and 6.1.1.4'
Cl Cl 0.1484 0.1585 'International Tables Vol C Tables 4.2.6.8 and 6.1.1.4'

loop_
_geom_angle_atom_site_label_1
_geom_angle_atom_site_label_2
_geom_angle_atom_site_label_3
_geom_angle_site_symmetry_1
_geom_angle_site_symmetry_3
_geom_angle
_geom_angle_publ_flag
N1 C1 C2 . . 131.0(3) ?
N1 C1 C6 . . 108.9(2) ?
C2 C1 C6 . . 120.1(3) ?
C3 C2 C1 . . 117.6(3) ?
C3 C2 H2 . . 121.2 ?
C1 C2 H2 . . 121.2 ?
C2 C3 C4 . . 121.8(3) ?
C2 C3 H3 . . 119.1 ?
C4 C3 H3 . . 119.1 ?
C5 C4 C3 . . 121.3(3) ?
C5 C4 H4 . . 119.3 ?
C3 C4 H4 . . 119.3 ?
C4 C5 C6 . . 117.4(3) ?
C4 C5 H5 . . 121.3 ?
C6 C5 H5 . . 121.3 ?
N2 C6 C5 . . 132.8(3) ?
N2 C6 C1 . . 105.5(2) ?
C5 C6 C1 . . 121.7(3) ?
N1 C7 N2 . . 113.1(2) ?
N1 C7 C8 . . 119.9(2) ?
N2 C7 C8 . . 127.0(2) ?
N4 C8 N3 . . 112.6(2) ?
N4 C8 C7 . . 120.4(2) ?
N3 C8 C7 . . 127.1(2) ?
N3 C9 C10 . . 131.9(2) ?
N3 C9 C14 . . 105.5(2) ?
C10 C9 C14 . . 122.5(3) ?
C11 C10 C9 . . 116.2(3) ?
C11 C10 H10 . . 121.9 ?
C9 C10 H10 . . 121.9 ?
C10 C11 C12 . . 122.0(3) ?
C10 C11 H11 . . 119.0 ?
C12 C11 H11 . . 119.0 ?
C13 C12 C11 . . 121.7(3) ?
C13 C12 H12 . . 119.1 ?
C11 C12 H12 . . 119.1 ?
C12 C13 C14 . . 117.4(3) ?
C12 C13 H13 . . 121.3 ?
C14 C13 H13 . . 121.3 ?
N4 C14 C13 . . 130.9(2) ?
N4 C14 C9 . . 109.0(2) ?
C13 C14 C9 . . 120.2(3) ?
N4 Cd1 N1 . . 73.49(8) ?
N4 Cd1 Cl2 . . 118.63(6) yes
N1 Cd1 Cl2 . . 102.95(6) ?
N4 Cd1 Cl1 . . 144.04(6) yes
N1 Cd1 Cl1 . . 93.11(6) ?
Cl2 Cd1 Cl1 . . 96.65(3) yes
N4 Cd1 Cl1 . 5_776 91.81(6) ?
N1 Cd1 Cl1 . 5_776 154.49(6) yes
Cl2 Cd1 Cl1 . 5_776 102.39(3) ?
Cl1 Cd1 Cl1 . 5_776 86.78(3) ?
Cd1 Cl1 Cd1 . 5_776 93.22(3) ?
C7 N1 C1 . . 105.3(2) ?
C7 N1 Cd1 . . 112.71(17) ?
C1 N1 Cd1 . . 141.87(18) ?
C7 N2 C6 . . 107.1(2) ?
C7 N2 H15 . . 126.4 ?
C6 N2 H15 . . 126.4 ?
C8 N3 C9 . . 107.4(2) ?
C8 N3 H16 . . 126.3 ?
C9 N3 H16 . . 126.3 ?
C8 N4 C14 . . 105.6(2) ?
C8 N4 Cd1 . . 112.97(16) ?
C14 N4 Cd1 . . 140.52(16) ?

loop_
_geom_bond_atom_site_label_1
_geom_bond_atom_site_label_2
_geom_bond_site_symmetry_2
_geom_bond_distance
_geom_bond_publ_flag
C1 N1 . 1.389(3) ?
C1 C2 . 1.393(4) ?
C1 C6 . 1.399(4) ?
C2 C3 . 1.372(4) ?
C2 H2 . 0.9300 ?
C3 C4 . 1.389(5) ?
C3 H3 . 0.9300 ?
C4 C5 . 1.371(4) ?
C4 H4 . 0.9300 ?
C5 C6 . 1.386(4) ?
C5 H5 . 0.9300 ?
C6 N2 . 1.381(3) ?
C7 N1 . 1.317(3) ?
C7 N2 . 1.341(3) ?
C7 C8 . 1.450(4) ?
C8 N4 . 1.327(3) ?
C8 N3 . 1.348(3) ?
C9 N3 . 1.385(3) ?
C9 C10 . 1.387(4) ?
C9 C14 . 1.403(3) ?
C10 C11 . 1.373(4) ?
C10 H10 . 0.9300 ?
C11 C12 . 1.403(4) ?
C11 H11 . 0.9300 ?
C12 C13 . 1.370(4) ?
C12 H12 . 0.9300 ?
C13 C14 . 1.393(4) ?
C13 H13 . 0.9300 ?
C14 N4 . 1.389(3) ?
Cd1 N4 . 2.305(2) y
Cd1 N1 . 2.338(2) y
Cd1 Cl2 . 2.4602(8) y
Cd1 Cl1 . 2.5725(10) y
Cd1 Cl1 5_776 2.5903(10) y
Cl1 Cd1 5_776 2.5903(10) ?
N2 H15 . 0.8600 ?
N3 H16 . 0.8600 ?

loop_
_geom_hbond_atom_site_label_D
_geom_hbond_atom_site_label_H
_geom_hbond_atom_site_label_A
_geom_hbond_site_symmetry_A
_geom_hbond_distance_DH
_geom_hbond_distance_HA
_geom_hbond_distance_DA
_geom_hbond_angle_DHA
_geom_hbond_publ_flag
N3 H16 Cl2 3_445 0.86 2.39 3.221(2) 163.0 yes

loop_
_geom_torsion_atom_site_label_1
_geom_torsion_atom_site_label_2
_geom_torsion_atom_site_label_3
_geom_torsion_atom_site_label_4
_geom_torsion_site_symmetry_1
_geom_torsion_site_symmetry_2
_geom_torsion_site_symmetry_3
_geom_torsion_site_symmetry_4
_geom_torsion
_geom_torsion_publ_flag
N1 C1 C2 C3 . . . . 179.2(3) ?
C6 C1 C2 C3 . . . . -0.3(5) ?
C1 C2 C3 C4 . . . . 1.3(5) ?
C2 C3 C4 C5 . . . . -0.8(5) ?
C3 C4 C5 C6 . . . . -0.8(5) ?
C4 C5 C6 N2 . . . . -178.4(3) ?
C4 C5 C6 C1 . . . . 1.9(5) ?
N1 C1 C6 N2 . . . . -0.7(3) ?
C2 C1 C6 N2 . . . . 178.8(3) ?
N1 C1 C6 C5 . . . . 179.1(3) ?
C2 C1 C6 C5 . . . . -1.3(4) ?
N1 C7 C8 N4 . . . . 5.0(4) ?
N2 C7 C8 N4 . . . . -175.5(3) ?
N1 C7 C8 N3 . . . . -175.0(3) ?
N2 C7 C8 N3 . . . . 4.6(5) ?
N3 C9 C10 C11 . . . . 178.9(3) ?
C14 C9 C10 C11 . . . . 0.0(4) ?
C9 C10 C11 C12 . . . . 0.1(5) ?
C10 C11 C12 C13 . . . . -0.1(5) ?
C11 C12 C13 C14 . . . . -0.2(4) ?
C12 C13 C14 N4 . . . . -178.9(3) ?
C12 C13 C14 C9 . . . . 0.4(4) ?
N3 C9 C14 N4 . . . . 0.0(3) ?
C10 C9 C14 N4 . . . . 179.1(2) ?
N3 C9 C14 C13 . . . . -179.5(2) ?
C10 C9 C14 C13 . . . . -0.3(4) ?
N4 Cd1 Cl1 Cd1 . . . 5_776 88.65(9) ?
N1 Cd1 Cl1 Cd1 . . . 5_776 154.46(6) ?
Cl2 Cd1 Cl1 Cd1 . . . 5_776 -102.11(3) ?
Cl1 Cd1 Cl1 Cd1 5_776 . . 5_776 0.0 ?
N2 C7 N1 C1 . . . . -1.1(3) ?
C8 C7 N1 C1 . . . . 178.5(2) ?
N2 C7 N1 Cd1 . . . . -178.16(18) ?
C8 C7 N1 Cd1 . . . . 1.4(3) ?
C2 C1 N1 C7 . . . . -178.4(3) ?
C6 C1 N1 C7 . . . . 1.1(3) ?
C2 C1 N1 Cd1 . . . . -2.8(5) ?
C6 C1 N1 Cd1 . . . . 176.7(2) ?
N4 Cd1 N1 C7 . . . . -4.14(18) ?
Cl2 Cd1 N1 C7 . . . . 112.26(18) ?
Cl1 Cd1 N1 C7 . . . . -150.18(18) ?
Cl1 Cd1 N1 C7 5_776 . . . -61.1(2) ?
N4 Cd1 N1 C1 . . . . -179.5(3) ?
Cl2 Cd1 N1 C1 . . . . -63.1(3) ?
Cl1 Cd1 N1 C1 . . . . 34.5(3) ?
Cl1 Cd1 N1 C1 5_776 . . . 123.5(3) ?
N1 C7 N2 C6 . . . . 0.7(3) ?
C8 C7 N2 C6 . . . . -178.9(3) ?
C5 C6 N2 C7 . . . . -179.7(3) ?
C1 C6 N2 C7 . . . . 0.0(3) ?
N4 C8 N3 C9 . . . . -0.1(3) ?
C7 C8 N3 C9 . . . . 179.8(3) ?
C10 C9 N3 C8 . . . . -178.9(3) ?
C14 C9 N3 C8 . . . . 0.1(3) ?
N3 C8 N4 C14 . . . . 0.1(3) ?
C7 C8 N4 C14 . . . . -179.9(2) ?
N3 C8 N4 Cd1 . . . . 171.44(17) ?
C7 C8 N4 Cd1 . . . . -8.5(3) ?
C13 C14 N4 C8 . . . . 179.3(3) ?
C9 C14 N4 C8 . . . . 0.0(3) ?
C13 C14 N4 Cd1 . . . . 11.9(5) ?
C9 C14 N4 Cd1 . . . . -167.4(2) ?
N1 Cd1 N4 C8 . . . . 6.56(18) ?
Cl2 Cd1 N4 C8 . . . . -89.44(19) ?
Cl1 Cd1 N4 C8 . . . . 78.4(2) ?
Cl1 Cd1 N4 C8 5_776 . . . 165.38(18) ?
N1 Cd1 N4 C14 . . . . 173.4(3) ?
Cl2 Cd1 N4 C14 . . . . 77.4(3) ?
Cl1 Cd1 N4 C14 . . . . -114.8(3) ?
Cl1 Cd1 N4 C14 5_776 . . . -27.8(3) ?
